data_4071543
loop_
_publ_author_name
'Ito, Jun-ichi'
'Miyakawa, Takeshi'
'Nishiyama, Hisao'

_publ_section_title
;
 Amine-Assisted C&#x2212;Cl Bond Activation of Aryl Chlorides by a
 (Phebox)Rh-Chloro Complex
;
_journal_issue 13
_journal_name_full Organometallics
_journal_page_first 3312
_journal_paper_doi 10.1021/om8002174
_journal_volume 27
_journal_year 2008
_chemical_formula_sum 'C27 H36 Cl N2 O3 Rh'
_chemical_formula_weight 574.94
_chemical_name_systematic
; 
 ? 
;
_space_group_IT_number 14
_symmetry_cell_setting monoclinic
_symmetry_space_group_name_Hall '-P 2ybc'
_symmetry_space_group_name_H-M 'P 1 21/c 1'
_atom_sites_solution_hydrogens geom
_atom_sites_solution_primary direct
_atom_sites_solution_secondary difmap
_audit_creation_method SHELXL-97
_cell_angle_alpha 90.00
_cell_angle_beta 114.013(2)
_cell_angle_gamma 90.00
_cell_formula_units_Z 4
_cell_length_a 15.962(2)
_cell_length_b 10.6524(14)
_cell_length_c 17.215(2)
_cell_measurement_reflns_used 9336
_cell_measurement_temperature 153(2)
_cell_measurement_theta_max 27.49
_cell_measurement_theta_min 2.31
_cell_volume 2673.8(6)
_computing_cell_refinement 'Bruker SMART'
_computing_data_collection 'Bruker SMART'
_computing_data_reduction 'Bruker SAINT'
_computing_molecular_graphics 'Bruker SHELXTL'
_computing_publication_material 'Bruker SHELXTL'
_computing_structure_refinement 'SHELXL-97 (Sheldrick, 1997)'
_computing_structure_solution 'SHELXS-97 (Sheldrick, 1990)'
_diffrn_ambient_temperature 153(2)
_diffrn_detector_area_resol_mean 8.366
_diffrn_measured_fraction_theta_full 0.999
_diffrn_measured_fraction_theta_max 0.999
_diffrn_measurement_device_type 'CCD area detector'
_diffrn_measurement_method 'phi and omega scans'
_diffrn_radiation_monochromator graphite
_diffrn_radiation_source 'fine-focus sealed tube'
_diffrn_radiation_type MoK\a
_diffrn_radiation_wavelength 0.71073
_diffrn_reflns_av_R_equivalents 0.0399
_diffrn_reflns_av_sigmaI/netI 0.0402
_diffrn_reflns_limit_h_max 20
_diffrn_reflns_limit_h_min -20
_diffrn_reflns_limit_k_max 11
_diffrn_reflns_limit_k_min -13
_diffrn_reflns_limit_l_max 22
_diffrn_reflns_limit_l_min -22
_diffrn_reflns_number 18678
_diffrn_reflns_theta_full 27.49
_diffrn_reflns_theta_max 27.49
_diffrn_reflns_theta_min 1.40
_exptl_absorpt_coefficient_mu 0.769
_exptl_absorpt_correction_T_max 1.000000
_exptl_absorpt_correction_T_min 0.742346
_exptl_absorpt_correction_type empirical
_exptl_crystal_colour yellow
_exptl_crystal_density_diffrn 1.428
_exptl_crystal_density_method 'not measured'
_exptl_crystal_description prism
_exptl_crystal_F_000 1192
_exptl_crystal_size_max 0.60
_exptl_crystal_size_mid 0.30
_exptl_crystal_size_min 0.10
_refine_diff_density_max 1.223
_refine_diff_density_min -0.314
_refine_diff_density_rms 0.098
_refine_ls_extinction_method none
_refine_ls_goodness_of_fit_ref 1.081
_refine_ls_hydrogen_treatment mixed
_refine_ls_matrix_type full
_refine_ls_number_parameters 323
_refine_ls_number_reflns 6137
_refine_ls_number_restraints 0
_refine_ls_restrained_S_all 1.081
_refine_ls_R_factor_all 0.0364
_refine_ls_R_factor_gt 0.0320
_refine_ls_shift/su_max 0.001
_refine_ls_shift/su_mean 0.000
_refine_ls_structure_factor_coef Fsqd
_refine_ls_weighting_details 'calc w=1/[\s^2^(Fo^2^)+(0.0429P)^2^+0.8710P] where P=(Fo^2^+2Fc^2^)/3'
_refine_ls_weighting_scheme calc
_refine_ls_wR_factor_gt 0.0803
_refine_ls_wR_factor_ref 0.0834
_reflns_number_gt 5459
_reflns_number_total 6137
_reflns_threshold_expression >2sigma(I)
_cod_data_source_file om8002174-file001.cif
_cod_data_source_block Complex_3
_cod_depositor_comments
;
The following automatic conversions were performed:

'_symmetry_cell_setting' value 'Monoclinic' changed to 'monoclinic'
according to /home/saulius/struct/CIF-dictionaries/cif_core.dic
dictionary named 'cif_core.dic' version 2.4.1 from
2010-06-29.

'_exptl_absorpt_correction_type' value 'Empirical'
changed to 'empirical' according to
/home/saulius/struct/CIF-dictionaries/cif_core.dic dictionary named
'cif_core.dic' version 2.4.1 from 2010-06-29.

Automatic conversion script
Id: cif_fix_values 1715 2011-07-08 13:25:40Z adriana 
;
_cod_original_cell_volume 2673.9(6)
_cod_original_sg_symbol_H-M P2(1)/c
_cod_database_code 4071543

loop_
_symmetry_equiv_pos_as_xyz
'x, y, z'
'-x, y+1/2, -z+1/2'
'-x, -y, -z'
'x, -y-1/2, z-1/2'

loop_
_atom_site_label
_atom_site_type_symbol
_atom_site_fract_x
_atom_site_fract_y
_atom_site_fract_z
_atom_site_U_iso_or_equiv
_atom_site_adp_type
_atom_site_occupancy
_atom_site_symmetry_multiplicity
_atom_site_calc_flag
_atom_site_refinement_flags
C1 C 0.25980(13) 0.92749(17) 0.29442(12) 0.0195(4) Uani 1 1 d .
C2 C 0.28399(13) 0.93696(18) 0.38116(12) 0.0216(4) Uani 1 1 d .
C3 C 0.22458(14) 0.99329(18) 0.41211(13) 0.0231(4) Uani 1 1 d .
H3 H 0.2420 1.0001 0.4717 0.028 Uiso 1 1 calc R
C4 C 0.13912(14) 1.03987(19) 0.35544(14) 0.0247(4) Uani 1 1 d .
C5 C 0.11503(13) 1.02828(18) 0.26773(14) 0.0246(4) Uani 1 1 d .
H5 H 0.0570 1.0578 0.2286 0.030 Uiso 1 1 calc R
C6 C 0.17548(14) 0.97381(18) 0.23743(13) 0.0226(4) Uani 1 1 d .
C7 C 0.07168(15) 1.0987(2) 0.38817(15) 0.0323(5) Uani 1 1 d .
C8 C 0.1199(2) 1.1404(3) 0.4808(2) 0.0542(8) Uani 1 1 d .
H8A H 0.1446 1.0668 0.5171 0.081 Uiso 1 1 calc R
H8B H 0.0758 1.1834 0.4981 0.081 Uiso 1 1 calc R
H8C H 0.1701 1.1979 0.4868 0.081 Uiso 1 1 calc R
C9 C 0.00060(19) 0.9990(3) 0.3827(2) 0.0500(7) Uani 1 1 d .
H9A H 0.0312 0.9283 0.4199 0.075 Uiso 1 1 calc R
H9B H -0.0300 0.9693 0.3240 0.075 Uiso 1 1 calc R
H9C H -0.0449 1.0354 0.4008 0.075 Uiso 1 1 calc R
C10 C 0.0225(2) 1.2119(3) 0.3339(2) 0.0595(9) Uani 1 1 d .
H10A H -0.0210 1.2466 0.3553 0.089 Uiso 1 1 calc R
H10B H -0.0108 1.1854 0.2747 0.089 Uiso 1 1 calc R
H10C H 0.0676 1.2762 0.3370 0.089 Uiso 1 1 calc R
C11 C 0.37331(14) 0.87960(18) 0.42635(13) 0.0221(4) Uani 1 1 d .
C12 C 0.50370(15) 0.8121(2) 0.52946(14) 0.0315(5) Uani 1 1 d .
H12A H 0.5155 0.7389 0.5679 0.038 Uiso 1 1 calc R
H12B H 0.5523 0.8754 0.5566 0.038 Uiso 1 1 calc R
C13 C 0.50120(14) 0.77170(19) 0.44238(12) 0.0236(4) Uani 1 1 d .
C14 C 0.58553(14) 0.8158(2) 0.43013(14) 0.0285(4) Uani 1 1 d .
H14A H 0.5849 0.7803 0.3774 0.043 Uiso 1 1 calc R
H14B H 0.6409 0.7879 0.4783 0.043 Uiso 1 1 calc R
H14C H 0.5852 0.9077 0.4268 0.043 Uiso 1 1 calc R
C15 C 0.48751(17) 0.63024(19) 0.42855(16) 0.0315(5) Uani 1 1 d .
H15A H 0.4318 0.6048 0.4353 0.047 Uiso 1 1 calc R
H15B H 0.5405 0.5860 0.4704 0.047 Uiso 1 1 calc R
H15C H 0.4814 0.6091 0.3711 0.047 Uiso 1 1 calc R
C16 C 0.16905(13) 0.96003(18) 0.15145(13) 0.0231(4) Uani 1 1 d .
C17 C 0.12126(19) 0.9739(3) 0.01064(16) 0.0533(8) Uani 1 1 d .
H17A H 0.1238 1.0525 -0.0190 0.064 Uiso 1 1 calc R
H17B H 0.0751 0.9175 -0.0305 0.064 Uiso 1 1 calc R
C18 C 0.21507(14) 0.9107(2) 0.04744(13) 0.0275(4) Uani 1 1 d .
C19 C 0.2872(2) 0.9858(4) 0.03273(18) 0.0766(12) Uani 1 1 d .
H19A H 0.2866 1.0725 0.0516 0.115 Uiso 1 1 calc R
H19B H 0.2744 0.9852 -0.0280 0.115 Uiso 1 1 calc R
H19C H 0.3477 0.9486 0.0650 0.115 Uiso 1 1 calc R
C20 C 0.2107(3) 0.7790(3) 0.01494(18) 0.0714(11) Uani 1 1 d .
H20A H 0.2714 0.7401 0.0416 0.107 Uiso 1 1 calc R
H20B H 0.1912 0.7807 -0.0469 0.107 Uiso 1 1 calc R
H20C H 0.1666 0.7302 0.0289 0.107 Uiso 1 1 calc R
C21 C 0.29595(13) 0.68593(18) 0.24614(12) 0.0220(4) Uani 1 1 d .
C22 C 0.24422(16) 0.64257(19) 0.28876(14) 0.0273(4) Uani 1 1 d .
H22 H 0.2241 0.7005 0.3195 0.033 Uiso 1 1 calc R
C23 C 0.22114(15) 0.5164(2) 0.28754(15) 0.0314(5) Uani 1 1 d .
H23 H 0.1861 0.4903 0.3180 0.038 Uiso 1 1 calc R
C24 C 0.24779(16) 0.4277(2) 0.24311(16) 0.0339(5) Uani 1 1 d .
C25 C 0.29833(17) 0.4708(2) 0.19959(17) 0.0371(5) Uani 1 1 d .
H25 H 0.3179 0.4125 0.1686 0.045 Uiso 1 1 calc R
C26 C 0.32147(15) 0.5970(2) 0.19988(15) 0.0306(5) Uani 1 1 d .
H26 H 0.3551 0.6232 0.1682 0.037 Uiso 1 1 calc R
C27 C 0.2219(2) 0.2920(2) 0.2409(2) 0.0525(7) Uani 1 1 d .
H27A H 0.2219 0.2682 0.2959 0.079 Uiso 1 1 calc R
H27B H 0.2662 0.2402 0.2294 0.079 Uiso 1 1 calc R
H27C H 0.1605 0.2790 0.1960 0.079 Uiso 1 1 calc R
Cl2 Cl 0.42124(3) 1.07057(5) 0.25769(3) 0.02710(11) Uani 1 1 d .
N1 N 0.41716(11) 0.83726(15) 0.38294(10) 0.0206(3) Uani 1 1 d .
N2 N 0.23677(11) 0.90952(15) 0.13990(10) 0.0216(3) Uani 1 1 d .
O1 O 0.41287(11) 0.86564(13) 0.51098(10) 0.0286(3) Uani 1 1 d .
O2 O 0.09738(10) 1.00083(16) 0.08223(10) 0.0323(3) Uani 1 1 d .
O3 O 0.45197(11) 0.81019(18) 0.20159(10) 0.0267(3) Uani 1 1 d .
Rh1 Rh 0.345214(10) 0.861298(13) 0.253188(9) 0.01755(6) Uani 1 1 d .
H2 H 0.480(2) 0.758(3) 0.2111(19) 0.043(10) Uiso 1 1 d .
H1 H 0.478(2) 0.872(3) 0.213(2) 0.042(9) Uiso 1 1 d .

loop_
_atom_site_aniso_label
_atom_site_aniso_U_11
_atom_site_aniso_U_22
_atom_site_aniso_U_33
_atom_site_aniso_U_23
_atom_site_aniso_U_13
_atom_site_aniso_U_12
C1 0.0213(9) 0.0155(9) 0.0245(9) -0.0006(7) 0.0121(8) -0.0015(7)
C2 0.0238(9) 0.0183(9) 0.0259(10) 0.0004(7) 0.0132(8) 0.0001(7)
C3 0.0280(10) 0.0215(9) 0.0255(10) -0.0004(7) 0.0166(8) -0.0012(8)
C4 0.0249(10) 0.0205(9) 0.0347(11) -0.0009(8) 0.0184(9) -0.0011(8)
C5 0.0196(9) 0.0225(10) 0.0328(11) 0.0007(8) 0.0118(8) 0.0015(8)
C6 0.0231(9) 0.0201(9) 0.0262(10) -0.0008(7) 0.0117(8) -0.0014(8)
C7 0.0284(11) 0.0383(12) 0.0370(12) 0.0005(10) 0.0202(10) 0.0074(10)
C8 0.0473(17) 0.072(2) 0.0517(17) -0.0192(14) 0.0291(14) 0.0106(14)
C9 0.0377(14) 0.0665(19) 0.0592(18) 0.0001(14) 0.0336(14) -0.0019(13)
C10 0.075(2) 0.0535(17) 0.073(2) 0.0199(15) 0.0534(19) 0.0380(16)
C11 0.0264(10) 0.0194(9) 0.0218(9) 0.0006(7) 0.0112(8) -0.0010(7)
C12 0.0294(11) 0.0419(13) 0.0232(10) 0.0044(9) 0.0107(9) 0.0095(10)
C13 0.0238(10) 0.0263(10) 0.0205(9) 0.0042(8) 0.0088(8) 0.0035(8)
C14 0.0241(10) 0.0306(11) 0.0308(11) 0.0013(9) 0.0110(9) -0.0003(9)
C15 0.0329(12) 0.0236(11) 0.0383(13) 0.0092(9) 0.0147(10) 0.0060(8)
C16 0.0207(9) 0.0207(9) 0.0262(10) -0.0006(7) 0.0078(8) -0.0012(7)
C17 0.0458(15) 0.087(2) 0.0249(12) 0.0052(13) 0.0117(11) 0.0306(15)
C18 0.0238(10) 0.0366(12) 0.0205(10) -0.0002(8) 0.0073(8) 0.0006(9)
C19 0.0531(18) 0.143(4) 0.0295(14) 0.0210(17) 0.0123(13) -0.039(2)
C20 0.114(3) 0.0539(19) 0.0299(14) -0.0139(13) 0.0128(17) 0.0203(19)
C21 0.0228(9) 0.0195(9) 0.0228(9) 0.0005(7) 0.0085(8) 0.0012(8)
C22 0.0292(11) 0.0265(11) 0.0287(11) -0.0044(8) 0.0145(9) -0.0037(8)
C23 0.0330(12) 0.0300(11) 0.0331(11) 0.0001(9) 0.0154(10) -0.0083(9)
C24 0.0324(12) 0.0211(11) 0.0470(14) 0.0001(9) 0.0151(10) -0.0033(9)
C25 0.0393(13) 0.0225(11) 0.0572(15) -0.0120(10) 0.0275(12) -0.0039(9)
C26 0.0326(11) 0.0254(10) 0.0410(12) -0.0040(9) 0.0223(10) -0.0023(9)
C27 0.0546(17) 0.0234(12) 0.087(2) -0.0015(13) 0.0360(16) -0.0071(11)
Cl2 0.0304(3) 0.0220(2) 0.0299(3) -0.00086(18) 0.0134(2) -0.00565(19)
N1 0.0220(8) 0.0195(8) 0.0211(8) 0.0010(6) 0.0097(7) 0.0011(6)
N2 0.0227(8) 0.0209(8) 0.0214(8) -0.0012(6) 0.0094(7) -0.0006(7)
O1 0.0303(8) 0.0361(9) 0.0211(7) 0.0028(6) 0.0121(6) 0.0073(6)
O2 0.0247(8) 0.0455(9) 0.0229(7) 0.0005(6) 0.0059(6) 0.0086(7)
O3 0.0282(8) 0.0240(9) 0.0324(8) 0.0010(7) 0.0169(7) 0.0041(7)
Rh1 0.01899(9) 0.01639(10) 0.01897(9) 0.00012(5) 0.00949(7) 0.00039(5)

loop_
_atom_type_symbol
_atom_type_description
_atom_type_scat_dispersion_real
_atom_type_scat_dispersion_imag
_atom_type_scat_source
C C 0.0033 0.0016 'International Tables Vol C Tables 4.2.6.8 and 6.1.1.4'
H H 0.0000 0.0000 'International Tables Vol C Tables 4.2.6.8 and 6.1.1.4'
N N 0.0061 0.0033 'International Tables Vol C Tables 4.2.6.8 and 6.1.1.4'
O O 0.0106 0.0060 'International Tables Vol C Tables 4.2.6.8 and 6.1.1.4'
Cl Cl 0.1484 0.1585 'International Tables Vol C Tables 4.2.6.8 and 6.1.1.4'
Rh Rh -1.1178 0.9187 'International Tables Vol C Tables 4.2.6.8 and 6.1.1.4'

loop_
_geom_angle_atom_site_label_1
_geom_angle_atom_site_label_2
_geom_angle_atom_site_label_3
_geom_angle
C2 C1 C6 119.91(17)
C2 C1 Rh1 119.96(14)
C6 C1 Rh1 120.00(14)
C1 C2 C3 120.48(18)
C1 C2 C11 109.21(16)
C3 C2 C11 130.30(19)
C2 C3 C4 120.27(19)
C5 C4 C3 118.64(18)
C5 C4 C7 120.27(18)
C3 C4 C7 121.07(19)
C6 C5 C4 120.66(19)
C1 C6 C5 120.02(19)
C1 C6 C16 109.27(17)
C5 C6 C16 130.64(19)
C8 C7 C9 108.2(2)
C8 C7 C10 108.8(2)
C9 C7 C10 109.0(2)
C8 C7 C4 111.80(19)
C9 C7 C4 107.88(19)
C10 C7 C4 111.06(19)
N1 C11 O1 117.56(18)
N1 C11 C2 118.73(18)
O1 C11 C2 123.70(17)
O1 C12 C13 105.36(16)
N1 C13 C14 111.16(16)
N1 C13 C15 108.90(17)
C14 C13 C15 111.23(18)
N1 C13 C12 101.35(15)
C14 C13 C12 111.98(18)
C15 C13 C12 111.80(18)
N2 C16 O2 117.46(18)
N2 C16 C6 118.88(18)
O2 C16 C6 123.62(18)
O2 C17 C18 106.61(19)
N2 C18 C20 110.3(2)
N2 C18 C19 108.89(19)
C20 C18 C19 110.9(3)
N2 C18 C17 102.14(17)
C20 C18 C17 111.6(2)
C19 C18 C17 112.6(3)
C22 C21 C26 116.68(18)
C22 C21 Rh1 125.40(15)
C26 C21 Rh1 117.73(15)
C21 C22 C23 121.6(2)
C24 C23 C22 121.8(2)
C25 C24 C23 116.8(2)
C25 C24 C27 121.4(2)
C23 C24 C27 121.8(2)
C24 C25 C26 122.0(2)
C25 C26 C21 121.1(2)
C11 N1 C13 108.30(16)
C11 N1 Rh1 112.75(14)
C13 N1 Rh1 138.47(12)
C16 N2 C18 108.44(16)
C16 N2 Rh1 112.82(13)
C18 N2 Rh1 138.60(13)
C11 O1 C12 105.41(15)
C16 O2 C17 105.33(16)
C1 Rh1 C21 92.56(8)
C1 Rh1 N1 79.12(7)
C21 Rh1 N1 88.96(7)
C1 Rh1 N2 79.02(7)
C21 Rh1 N2 90.98(7)
N1 Rh1 N2 158.11(6)
C1 Rh1 O3 172.12(7)
C21 Rh1 O3 95.18(7)
N1 Rh1 O3 102.47(6)
N2 Rh1 O3 99.34(6)
C1 Rh1 Cl2 93.99(6)
C21 Rh1 Cl2 173.41(6)
N1 Rh1 Cl2 91.57(5)
N2 Rh1 Cl2 90.97(5)
O3 Rh1 Cl2 78.29(5)

loop_
_geom_bond_atom_site_label_1
_geom_bond_atom_site_label_2
_geom_bond_distance
C1 C2 1.386(3)
C1 C6 1.394(3)
C1 Rh1 1.9099(18)
C2 C3 1.398(3)
C2 C11 1.452(3)
C3 C4 1.406(3)
C4 C5 1.404(3)
C4 C7 1.537(3)
C5 C6 1.396(3)
C6 C16 1.449(3)
C7 C8 1.528(4)
C7 C9 1.529(3)
C7 C10 1.532(4)
C11 N1 1.295(3)
C11 O1 1.340(2)
C12 O1 1.468(3)
C12 C13 1.544(3)
C13 N1 1.489(2)
C13 C14 1.519(3)
C13 C15 1.527(3)
C16 N2 1.293(2)
C16 O2 1.345(2)
C17 O2 1.459(3)
C17 C18 1.525(3)
C18 N2 1.485(3)
C18 C20 1.501(4)
C18 C19 1.506(3)
C21 C22 1.388(3)
C21 C26 1.400(3)
C21 Rh1 2.011(2)
C22 C23 1.391(3)
C23 C24 1.387(3)
C24 C25 1.384(3)
C24 C27 1.500(3)
C25 C26 1.395(3)
Cl2 Rh1 2.5242(6)
N1 Rh1 2.0702(17)
N2 Rh1 2.0776(17)
O3 Rh1 2.2850(15)
